data_8102054
loop_
_publ_author_name
'Tzvetkov, N. T.'
'Neumann, B.'
'Stammler, H.-G.'
'Mattay, J.'

_publ_section_title
;
Crystal structure of (7a'SR)-7a'-prop-2-ynyl-1',2',4',6',7',7a'-hexahydrospiro
[1,3-dioxolan-2,5'-indene], C~14~H~18~O~2~
;
_journal_issue 4
_journal_name_full 'Zeitschrift f\"ur Kristallographie - New Crystal Structures'
_journal_page_first 479
_journal_page_last 480
_journal_volume 221
_journal_year 2006
_chemical_formula_moiety 'C14 H18 O2'
_chemical_formula_sum 'C14 H18 O2'
_chemical_formula_weight 218.28
_chemical_name_systematic
; 
(7a'SR)-7a'-prop-2-ynyl-1',2',4',6',7',7a'-hexahydrospiro[1,3-dioxolan-2,5'-
indene]
;
_space_group_IT_number 14
_symmetry_cell_setting monoclinic
_symmetry_space_group_name_Hall '-P 2ybc'
_symmetry_space_group_name_H-M 'P 1 21/c 1'
_atom_sites_solution_hydrogens geom
_atom_sites_solution_primary direct
_atom_sites_solution_secondary difmap
_audit_creation_method SHELXL-97
_cell_angle_alpha 90.00
_cell_angle_beta 117.659(4)
_cell_angle_gamma 90.00
_cell_formula_units_Z 8
_cell_length_a 15.3990(13)
_cell_length_b 11.6460(10)
_cell_length_c 14.8490(12)
_cell_measurement_reflns_used 4256
_cell_measurement_temperature 100(2)
_cell_measurement_theta_max 25.028
_cell_measurement_theta_min 2.910
_cell_volume 2358.7(4)
_computing_cell_refinement 'HKL Scalepack (Otwinowski & Minor 1997)'
_computing_data_collection KappaCCD
_computing_data_reduction 'Denzo/Scalepack (Otwinowski & Minor, 1997)'
_computing_molecular_graphics 'SHELXTL-PLUS (1990) [8]'
_computing_publication_material 'SHELXL-97 (Sheldrick, 1997) [7]'
_computing_structure_refinement 'SHELXL-97 (Sheldrick, 1997) [7]'
_computing_structure_solution 'SHELXS-97 (Sheldrick, 1990) [6]'
_diffrn_ambient_temperature 100(2)
_diffrn_measured_fraction_theta_full 0.996
_diffrn_measured_fraction_theta_max 0.996
_diffrn_measurement_device_type 'Nonius KappaCCD'
_diffrn_measurement_method CCD
_diffrn_radiation_monochromator graphite
_diffrn_radiation_source 'fine-focus sealed tube'
_diffrn_radiation_type MoK\a
_diffrn_radiation_wavelength 0.71073
_diffrn_reflns_av_R_equivalents 0.071
_diffrn_reflns_av_sigmaI/netI 0.0500
_diffrn_reflns_limit_h_max 18
_diffrn_reflns_limit_h_min -18
_diffrn_reflns_limit_k_max 13
_diffrn_reflns_limit_k_min -13
_diffrn_reflns_limit_l_max 17
_diffrn_reflns_limit_l_min -17
_diffrn_reflns_number 19404
_diffrn_reflns_theta_full 25.00
_diffrn_reflns_theta_max 25.00
_diffrn_reflns_theta_min 2.99
_exptl_absorpt_coefficient_mu 0.080
_exptl_absorpt_correction_T_max 0.9880
_exptl_absorpt_correction_T_min 0.9763
_exptl_absorpt_correction_type multi-scan
_exptl_absorpt_process_details 'Denzo/Scalepack (Otwinowski & Minor, 1997)'
_exptl_crystal_colour colorless
_exptl_crystal_density_diffrn 1.229
_exptl_crystal_density_method 'not measured'
_exptl_crystal_description fragment
_exptl_crystal_F_000 944
_exptl_crystal_size_max 0.30
_exptl_crystal_size_mid 0.30
_exptl_crystal_size_min 0.15
_refine_diff_density_max 0.213
_refine_diff_density_min -0.280
_refine_diff_density_rms 0.057
_refine_ls_extinction_method none
_refine_ls_goodness_of_fit_ref 1.035
_refine_ls_hydrogen_treatment constr
_refine_ls_matrix_type full
_refine_ls_number_parameters 290
_refine_ls_number_reflns 4147
_refine_ls_number_restraints 0
_refine_ls_restrained_S_all 1.035
_refine_ls_R_factor_all 0.0936
_refine_ls_R_factor_gt 0.0679
_refine_ls_shift/su_max 0.000
_refine_ls_shift/su_mean 0.000
_refine_ls_structure_factor_coef Fsqd
_refine_ls_weighting_details 'calc w=1/[\s^2^(Fo^2^)+(0.1121P)^2^+1.9502P] where P=(Fo^2^+2Fc^2^)/3'
_refine_ls_weighting_scheme calc
_refine_ls_wR_factor_gt 0.1793
_refine_ls_wR_factor_ref 0.2061
_reflns_number_gt 3094
_reflns_number_total 4147
_reflns_threshold_expression >2sigma(I)
_cod_data_source_file 1267-1886.cff
_cod_data_source_block niko06
_cod_depositor_comments
;
The following automatic conversions were performed:
'_symmetry_cell_setting' value 'Monoclinic' changed to 'monoclinic'
according to '/home/saulius/struct/CIF-dictionaries/cif_core.dic'
dictionary named 'cif_core.dic' version 2.4.1 from 2010-06-29.

Automatic conversion script
Id: cif_fix_enum 1555 2011-01-17 13:19:09Z saulius 
;
_cod_original_cell_volume 2358.7(3)
_cod_original_sg_symbol_H-M P12(1)/c1
_cod_database_code 8102054

loop_
_symmetry_equiv_pos_as_xyz
'x, y, z'
'-x, y+1/2, -z+1/2'
'-x, -y, -z'
'x, -y-1/2, z-1/2'

loop_
_atom_site_label
_atom_site_type_symbol
_atom_site_fract_x
_atom_site_fract_y
_atom_site_fract_z
_atom_site_U_iso_or_equiv
_atom_site_adp_type
_atom_site_occupancy
_atom_site_symmetry_multiplicity
_atom_site_Wyckoff_symbol
_atom_site_calc_flag
_atom_site_refinement_flags
_atom_site_disorder_assembly
_atom_site_disorder_group
O1 O 0.11416(18) 0.2115(2) 0.0765(2) 0.0388(6) Uani 1 4 e d . . .
O2 O 0.07553(18) 0.3672(2) -0.0296(2) 0.0409(7) Uani 1 4 e d . . .
C1 C 0.1566(3) 0.1946(3) 0.0101(3) 0.0437(9) Uani 1 4 e d . . .
H1A H 0.1143 0.1460 -0.0488 0.052 Uiso 1 4 e calc R . .
H1B H 0.2224 0.1592 0.0463 0.052 Uiso 1 4 e calc R . .
C2 C 0.1625(3) 0.3156(3) -0.0223(3) 0.0396(9) Uani 1 4 e d . . .
H2A H 0.2218 0.3551 0.0290 0.048 Uiso 1 4 e calc R . .
H2B H 0.1632 0.3168 -0.0886 0.048 Uiso 1 4 e calc R . .
C3 C 0.0483(3) 0.3078(3) 0.0379(3) 0.0339(8) Uani 1 4 e d . . .
C4 C 0.0614(3) 0.3826(3) 0.1259(3) 0.0343(8) Uani 1 4 e d . . .
H4A H 0.0209 0.4527 0.0998 0.041 Uiso 1 4 e calc R . .
H4B H 0.1309 0.4066 0.1638 0.041 Uiso 1 4 e calc R . .
C5 C 0.0320(3) 0.3199(3) 0.1982(3) 0.0349(8) Uani 1 4 e d . . .
H5A H 0.0413 0.3718 0.2548 0.042 Uiso 1 4 e calc R . .
H5B H 0.0751 0.2524 0.2276 0.042 Uiso 1 4 e calc R . .
C6 C -0.0759(2) 0.2797(3) 0.1433(3) 0.0317(8) Uani 1 4 e d . . .
C7 C -0.1022(3) 0.1886(3) 0.2026(3) 0.0363(8) Uani 1 4 e d . . .
H7A H -0.0422 0.1516 0.2553 0.044 Uiso 1 4 e calc R . .
H7B H -0.1381 0.2243 0.2360 0.044 Uiso 1 4 e calc R . .
C8 C -0.1673(3) 0.1000(3) 0.1227(3) 0.0400(9) Uani 1 4 e d . . .
H8A H -0.1509 0.0208 0.1494 0.048 Uiso 1 4 e calc R . .
H8B H -0.2377 0.1145 0.1007 0.048 Uiso 1 4 e calc R . .
C9 C -0.1429(3) 0.1193(3) 0.0372(3) 0.0355(8) Uani 1 4 e d . . .
H9 H -0.1605 0.0677 -0.0181 0.043 Uiso 1 4 e calc R . .
C10 C -0.0939(2) 0.2164(3) 0.0470(3) 0.0330(8) Uani 1 4 e d . . .
C11 C -0.0576(3) 0.2662(3) -0.0225(3) 0.0354(8) Uani 1 4 e d . . .
H11A H -0.1000 0.3313 -0.0607 0.042 Uiso 1 4 e calc R . .
H11B H -0.0613 0.2072 -0.0722 0.042 Uiso 1 4 e calc R . .
C12 C -0.1468(3) 0.3842(3) 0.1148(3) 0.0347(8) Uani 1 4 e d . . .
H12A H -0.1381 0.4328 0.0649 0.042 Uiso 1 4 e calc R . .
H12B H -0.2153 0.3560 0.0821 0.042 Uiso 1 4 e calc R . .
C13 C -0.1301(3) 0.4537(3) 0.2033(3) 0.0355(8) Uani 1 4 e d . . .
C14 C -0.1137(3) 0.5077(3) 0.2772(3) 0.0388(9) Uani 1 4 e d . . .
H14 H -0.1005 0.5509 0.3364 0.047 Uiso 1 4 e calc R . .
O3 O 0.37401(17) 0.2187(2) 0.46336(18) 0.0352(6) Uani 1 4 e d . . .
O4 O 0.40986(18) 0.3802(2) 0.39845(18) 0.0387(6) Uani 1 4 e d . . .
C15 C 0.3369(3) 0.2025(3) 0.3559(3) 0.0385(9) Uani 1 4 e d . . .
H15A H 0.2729 0.1625 0.3254 0.046 Uiso 1 4 e calc R . .
H15B H 0.3837 0.1590 0.3405 0.046 Uiso 1 4 e calc R . .
C16 C 0.3270(3) 0.3248(3) 0.3199(3) 0.0399(9) Uani 1 4 e d . . .
H16A H 0.3285 0.3296 0.2541 0.048 Uiso 1 4 e calc R . .
H16B H 0.2651 0.3593 0.3122 0.048 Uiso 1 4 e calc R . .
C17 C 0.4401(2) 0.3147(3) 0.4897(3) 0.0328(8) Uani 1 4 e d . . .
C18 C 0.4306(3) 0.3852(3) 0.5708(3) 0.0350(8) Uani 1 4 e d . . .
H18A H 0.3614 0.4088 0.5455 0.042 Uiso 1 4 e calc R . .
H18B H 0.4708 0.4556 0.5846 0.042 Uiso 1 4 e calc R . .
C19 C 0.4639(3) 0.3171(3) 0.6696(3) 0.0342(8) Uani 1 4 e d . . .
H19A H 0.4202 0.2501 0.6569 0.041 Uiso 1 4 e calc R . .
H19B H 0.4584 0.3662 0.7211 0.041 Uiso 1 4 e calc R . .
C20 C 0.5700(2) 0.2755(3) 0.7112(3) 0.0326(8) Uani 1 4 e d . . .
C21 C 0.5981(3) 0.1793(3) 0.7918(3) 0.0352(8) Uani 1 4 e d . . .
H21A H 0.6362 0.2110 0.8612 0.042 Uiso 1 4 e calc R . .
H21B H 0.5387 0.1411 0.7871 0.042 Uiso 1 4 e calc R . .
C22 C 0.6606(3) 0.0942(3) 0.7675(3) 0.0377(9) Uani 1 4 e d . . .
H22A H 0.7314 0.1083 0.8110 0.045 Uiso 1 4 e calc R . .
H22B H 0.6454 0.0139 0.7771 0.045 Uiso 1 4 e calc R . .
C23 C 0.6314(3) 0.1181(3) 0.6581(3) 0.0348(8) Uani 1 4 e d . . .
H23 H 0.6452 0.0683 0.6157 0.042 Uiso 1 4 e calc R . .
C24 C 0.5840(2) 0.2172(3) 0.6273(3) 0.0322(8) Uani 1 4 e d . . .
C25 C 0.5455(2) 0.2736(3) 0.5256(3) 0.0339(8) Uani 1 4 e d . . .
H25A H 0.5472 0.2185 0.4757 0.041 Uiso 1 4 e calc R . .
H25B H 0.5875 0.3399 0.5300 0.041 Uiso 1 4 e calc R . .
C26 C 0.6439(3) 0.3775(3) 0.7541(3) 0.0345(8) Uani 1 4 e d . . .
H26A H 0.7115 0.3469 0.7845 0.041 Uiso 1 4 e calc R . .
H26B H 0.6350 0.4289 0.6974 0.041 Uiso 1 4 e calc R . .
C27 C 0.6316(3) 0.4444(3) 0.8312(3) 0.0370(8) Uani 1 4 e d . . .
C28 C 0.6173(3) 0.4987(3) 0.8908(3) 0.0405(9) Uani 1 4 e d . . .
H28 H 0.6059 0.5420 0.9385 0.049 Uiso 1 4 e calc R . .

loop_
_atom_site_aniso_label
_atom_site_aniso_U_11
_atom_site_aniso_U_22
_atom_site_aniso_U_33
_atom_site_aniso_U_23
_atom_site_aniso_U_13
_atom_site_aniso_U_12
O1 0.0437(14) 0.0308(14) 0.0470(15) 0.0085(11) 0.0254(12) 0.0096(11)
O2 0.0433(15) 0.0354(14) 0.0484(16) 0.0140(12) 0.0249(13) 0.0097(11)
C1 0.054(2) 0.033(2) 0.050(2) 0.0023(18) 0.029(2) 0.0044(17)
C2 0.038(2) 0.036(2) 0.047(2) 0.0033(17) 0.0223(17) 0.0048(16)
C3 0.040(2) 0.0256(17) 0.0381(19) 0.0091(15) 0.0200(16) 0.0077(14)
C4 0.0297(17) 0.0258(18) 0.040(2) 0.0033(15) 0.0098(15) 0.0022(14)
C5 0.0352(19) 0.0305(18) 0.0347(19) -0.0006(15) 0.0124(15) 0.0023(14)
C6 0.0329(18) 0.0274(18) 0.0335(18) 0.0017(15) 0.0144(15) 0.0024(14)
C7 0.0395(19) 0.0316(19) 0.039(2) 0.0012(16) 0.0192(16) 0.0029(15)
C8 0.040(2) 0.0299(19) 0.045(2) 0.0008(17) 0.0154(17) -0.0007(15)
C9 0.0366(18) 0.0272(18) 0.0345(19) -0.0026(15) 0.0095(16) 0.0016(14)
C10 0.0317(17) 0.0303(19) 0.0334(18) 0.0016(15) 0.0121(15) 0.0053(14)
C11 0.044(2) 0.0293(18) 0.0304(18) 0.0000(15) 0.0154(16) 0.0038(15)
C12 0.0360(19) 0.0297(19) 0.0377(19) 0.0009(15) 0.0166(16) 0.0027(15)
C13 0.0336(19) 0.0295(18) 0.045(2) 0.0017(17) 0.0196(16) 0.0022(14)
C14 0.045(2) 0.0300(19) 0.044(2) -0.0016(17) 0.0229(18) -0.0005(16)
O3 0.0383(13) 0.0296(13) 0.0355(13) 0.0006(11) 0.0154(11) -0.0051(10)
O4 0.0382(13) 0.0326(13) 0.0360(14) 0.0063(11) 0.0093(11) -0.0050(11)
C15 0.041(2) 0.034(2) 0.040(2) -0.0039(16) 0.0183(17) -0.0061(15)
C16 0.0388(19) 0.038(2) 0.037(2) -0.0006(17) 0.0130(16) -0.0032(16)
C17 0.0323(18) 0.0262(17) 0.0359(19) 0.0021(15) 0.0124(15) -0.0061(14)
C18 0.0308(18) 0.0281(18) 0.044(2) -0.0010(15) 0.0157(16) -0.0019(14)
C19 0.0373(19) 0.0291(17) 0.0370(19) -0.0032(15) 0.0180(16) -0.0004(15)
C20 0.0335(18) 0.0268(18) 0.0347(18) -0.0006(15) 0.0134(15) -0.0033(14)
C21 0.0395(19) 0.0294(18) 0.0363(19) 0.0006(15) 0.0172(16) -0.0002(15)
C22 0.042(2) 0.0284(18) 0.040(2) 0.0008(16) 0.0164(17) 0.0017(15)
C23 0.0352(18) 0.0320(19) 0.037(2) -0.0045(15) 0.0170(16) -0.0008(15)
C24 0.0281(16) 0.0285(18) 0.0376(19) -0.0022(15) 0.0132(15) -0.0031(13)
C25 0.0323(18) 0.0309(18) 0.0356(19) 0.0018(15) 0.0134(15) -0.0007(14)
C26 0.0370(19) 0.0278(18) 0.0368(19) 0.0000(15) 0.0155(16) -0.0004(15)
C27 0.039(2) 0.0264(18) 0.039(2) 0.0016(16) 0.0133(17) -0.0027(15)
C28 0.049(2) 0.0282(19) 0.040(2) -0.0018(17) 0.0173(18) 0.0001(16)

loop_
_atom_type_symbol
_atom_type_description
_atom_type_scat_dispersion_real
_atom_type_scat_dispersion_imag
_atom_type_scat_source
C C 0.0033 0.0016 'International Tables Vol C Tables 4.2.6.8 and 6.1.1.4'
H H 0.0000 0.0000 'International Tables Vol C Tables 4.2.6.8 and 6.1.1.4'
O O 0.0106 0.0060 'International Tables Vol C Tables 4.2.6.8 and 6.1.1.4'

loop_
_geom_angle_atom_site_label_1
_geom_angle_atom_site_label_2
_geom_angle_atom_site_label_3
_geom_angle
_geom_angle_site_symmetry_1
_geom_angle_site_symmetry_3
_geom_angle_publ_flag
C1 O1 C3 107.2(3) . . ?
C2 O2 C3 108.2(3) . . ?
O1 C1 C2 101.9(3) . . ?
O1 C1 H1A 111.4 . . ?
C2 C1 H1A 111.4 . . ?
O1 C1 H1B 111.4 . . ?
C2 C1 H1B 111.4 . . ?
H1A C1 H1B 109.3 . . ?
O2 C2 C1 103.0(3) . . ?
O2 C2 H2A 111.2 . . ?
C1 C2 H2A 111.2 . . ?
O2 C2 H2B 111.2 . . ?
C1 C2 H2B 111.2 . . ?
H2A C2 H2B 109.1 . . ?
O2 C3 O1 105.9(3) . . ?
O2 C3 C4 111.3(3) . . ?
O1 C3 C4 108.6(3) . . ?
O2 C3 C11 108.8(3) . . ?
O1 C3 C11 110.4(3) . . ?
C4 C3 C11 111.6(3) . . ?
C3 C4 C5 111.6(3) . . ?
C3 C4 H4A 109.3 . . ?
C5 C4 H4A 109.3 . . ?
C3 C4 H4B 109.3 . . ?
C5 C4 H4B 109.3 . . ?
H4A C4 H4B 108.0 . . ?
C4 C5 C6 111.7(3) . . ?
C4 C5 H5A 109.3 . . ?
C6 C5 H5A 109.3 . . ?
C4 C5 H5B 109.3 . . ?
C6 C5 H5B 109.3 . . ?
H5A C5 H5B 107.9 . . ?
C10 C6 C5 109.1(3) . . ?
C10 C6 C7 102.8(3) . . ?
C5 C6 C7 114.1(3) . . ?
C10 C6 C12 109.0(3) . . ?
C5 C6 C12 110.7(3) . . ?
C7 C6 C12 110.7(3) . . ?
C8 C7 C6 105.6(3) . . ?
C8 C7 H7A 110.6 . . ?
C6 C7 H7A 110.6 . . ?
C8 C7 H7B 110.6 . . ?
C6 C7 H7B 110.6 . . ?
H7A C7 H7B 108.8 . . ?
C9 C8 C7 102.8(3) . . ?
C9 C8 H8A 111.2 . . ?
C7 C8 H8A 111.2 . . ?
C9 C8 H8B 111.2 . . ?
C7 C8 H8B 111.2 . . ?
H8A C8 H8B 109.1 . . ?
C10 C9 C8 112.8(3) . . ?
C10 C9 H9 123.6 . . ?
C8 C9 H9 123.6 . . ?
C9 C10 C11 128.9(3) . . ?
C9 C10 C6 111.3(3) . . ?
C11 C10 C6 119.8(3) . . ?
C10 C11 C3 110.9(3) . . ?
C10 C11 H11A 109.5 . . ?
C3 C11 H11A 109.5 . . ?
C10 C11 H11B 109.5 . . ?
C3 C11 H11B 109.5 . . ?
H11A C11 H11B 108.0 . . ?
C13 C12 C6 112.3(3) . . ?
C13 C12 H12A 109.1 . . ?
C6 C12 H12A 109.1 . . ?
C13 C12 H12B 109.1 . . ?
C6 C12 H12B 109.1 . . ?
H12A C12 H12B 107.9 . . ?
C14 C13 C12 177.6(4) . . ?
C13 C14 H14 180.0 . . ?
C15 O3 C17 105.7(3) . . ?
C16 O4 C17 107.9(3) . . ?
O3 C15 C16 101.1(3) . . ?
O3 C15 H15A 111.5 . . ?
C16 C15 H15A 111.5 . . ?
O3 C15 H15B 111.5 . . ?
C16 C15 H15B 111.5 . . ?
H15A C15 H15B 109.4 . . ?
O4 C16 C15 103.5(3) . . ?
O4 C16 H16A 111.1 . . ?
C15 C16 H16A 111.1 . . ?
O4 C16 H16B 111.1 . . ?
C15 C16 H16B 111.1 . . ?
H16A C16 H16B 109.0 . . ?
O4 C17 O3 106.2(3) . . ?
O4 C17 C18 110.7(3) . . ?
O3 C17 C18 108.7(3) . . ?
O4 C17 C25 108.7(3) . . ?
O3 C17 C25 110.7(3) . . ?
C18 C17 C25 111.7(3) . . ?
C17 C18 C19 111.5(3) . . ?
C17 C18 H18A 109.3 . . ?
C19 C18 H18A 109.3 . . ?
C17 C18 H18B 109.3 . . ?
C19 C18 H18B 109.3 . . ?
H18A C18 H18B 108.0 . . ?
C18 C19 C20 111.8(3) . . ?
C18 C19 H19A 109.3 . . ?
C20 C19 H19A 109.3 . . ?
C18 C19 H19B 109.3 . . ?
C20 C19 H19B 109.3 . . ?
H19A C19 H19B 107.9 . . ?
C24 C20 C19 110.0(3) . . ?
C24 C20 C21 102.5(3) . . ?
C19 C20 C21 113.9(3) . . ?
C24 C20 C26 108.7(3) . . ?
C19 C20 C26 111.2(3) . . ?
C21 C20 C26 110.2(3) . . ?
C22 C21 C20 105.5(3) . . ?
C22 C21 H21A 110.6 . . ?
C20 C21 H21A 110.6 . . ?
C22 C21 H21B 110.6 . . ?
C20 C21 H21B 110.6 . . ?
H21A C21 H21B 108.8 . . ?
C23 C22 C21 103.3(3) . . ?
C23 C22 H22A 111.1 . . ?
C21 C22 H22A 111.1 . . ?
C23 C22 H22B 111.1 . . ?
C21 C22 H22B 111.1 . . ?
H22A C22 H22B 109.1 . . ?
C24 C23 C22 112.0(3) . . ?
C24 C23 H23 124.0 . . ?
C22 C23 H23 124.0 . . ?
C23 C24 C25 128.8(3) . . ?
C23 C24 C20 111.8(3) . . ?
C25 C24 C20 119.4(3) . . ?
C24 C25 C17 110.4(3) . . ?
C24 C25 H25A 109.6 . . ?
C17 C25 H25A 109.6 . . ?
C24 C25 H25B 109.6 . . ?
C17 C25 H25B 109.6 . . ?
H25A C25 H25B 108.1 . . ?
C27 C26 C20 113.0(3) . . ?
C27 C26 H26A 109.0 . . ?
C20 C26 H26A 109.0 . . ?
C27 C26 H26B 109.0 . . ?
C20 C26 H26B 109.0 . . ?
H26A C26 H26B 107.8 . . ?
C28 C27 C26 177.1(4) . . ?
C27 C28 H28 180.0 . . ?

loop_
_geom_bond_atom_site_label_1
_geom_bond_atom_site_label_2
_geom_bond_distance
_geom_bond_site_symmetry_2
_geom_bond_publ_flag
O1 C1 1.427(5) . ?
O1 C3 1.441(4) . ?
O2 C2 1.426(4) . ?
O2 C3 1.431(4) . ?
C1 C2 1.505(5) . ?
C1 H1A 0.9900 . ?
C1 H1B 0.9900 . ?
C2 H2A 0.9900 . ?
C2 H2B 0.9900 . ?
C3 C4 1.505(5) . ?
C3 C11 1.531(5) . ?
C4 C5 1.532(5) . ?
C4 H4A 0.9900 . ?
C4 H4B 0.9900 . ?
C5 C6 1.544(5) . ?
C5 H5A 0.9900 . ?
C5 H5B 0.9900 . ?
C6 C10 1.516(5) . ?
C6 C7 1.549(5) . ?
C6 C12 1.557(5) . ?
C7 C8 1.541(5) . ?
C7 H7A 0.9900 . ?
C7 H7B 0.9900 . ?
C8 C9 1.499(5) . ?
C8 H8A 0.9900 . ?
C8 H8B 0.9900 . ?
C9 C10 1.328(5) . ?
C9 H9 0.9500 . ?
C10 C11 1.499(5) . ?
C11 H11A 0.9900 . ?
C11 H11B 0.9900 . ?
C12 C13 1.462(5) . ?
C12 H12A 0.9900 . ?
C12 H12B 0.9900 . ?
C13 C14 1.185(5) . ?
C14 H14 0.9500 . ?
O3 C15 1.436(4) . ?
O3 C17 1.439(4) . ?
O4 C16 1.423(4) . ?
O4 C17 1.432(4) . ?
C15 C16 1.504(5) . ?
C15 H15A 0.9900 . ?
C15 H15B 0.9900 . ?
C16 H16A 0.9900 . ?
C16 H16B 0.9900 . ?
C17 C18 1.519(5) . ?
C17 C25 1.531(5) . ?
C18 C19 1.531(5) . ?
C18 H18A 0.9900 . ?
C18 H18B 0.9900 . ?
C19 C20 1.532(5) . ?
C19 H19A 0.9900 . ?
C19 H19B 0.9900 . ?
C20 C24 1.519(5) . ?
C20 C21 1.547(5) . ?
C20 C26 1.562(5) . ?
C21 C22 1.536(5) . ?
C21 H21A 0.9900 . ?
C21 H21B 0.9900 . ?
C22 C23 1.498(5) . ?
C22 H22A 0.9900 . ?
C22 H22B 0.9900 . ?
C23 C24 1.328(5) . ?
C23 H23 0.9500 . ?
C24 C25 1.495(5) . ?
C25 H25A 0.9900 . ?
C25 H25B 0.9900 . ?
C26 C27 1.466(5) . ?
C26 H26A 0.9900 . ?
C26 H26B 0.9900 . ?
C27 C28 1.189(5) . ?
C28 H28 0.9500 . ?
